data_7117135
loop_
_publ_author_name
'Paul A. Shaw'
'Jessica M. Phillips'
'Christopher P. Newman'
'Guy J. Clarkson'
'Jonathan P. Rourke'

_publ_section_title
;
 Intramolecular transcyclometallation: the exchange of an aryl-Pt bond for
 an alkyl-Pt bond via an agostic intermediate
;
_journal_coden_Cambridge 182
_journal_name_full Chem.Commun.
_journal_page_first 8365
_journal_paper_doi 10.1039/C5cc02355F
_journal_volume 51
_journal_year 2015
_chemical_formula_moiety 'C29 H36 Cl2 F2 N P Pt'
_chemical_formula_sum 'C29 H36 Cl2 F2 N P Pt'
_chemical_formula_weight 733.55
_chemical_name_systematic
;
 ?
;
_space_group_crystal_system orthorhombic
_space_group_IT_number 61
_space_group_name_Hall '-P 2ac 2ab'
_space_group_name_H-M_alt 'P b c a'
_symmetry_space_group_name_Hall '-P 2ac 2ab'
_symmetry_space_group_name_H-M 'P b c a'
_atom_sites_solution_hydrogens geom
_atom_sites_solution_primary direct
_audit_creation_date 2014-01-26
_audit_creation_method
;
Olex2 1.2
(compiled 2013.12.10 svn.r2853 for OlexSys, GUI svn.r4736)
;
_audit_update_record
;
2015-03-20 deposited with the CCDC.
2015-04-17 downloaded from the CCDC.
;
_cell_angle_alpha 90
_cell_angle_beta 90
_cell_angle_gamma 90
_cell_formula_units_Z 8
_cell_length_a 14.9738(3)
_cell_length_b 15.8809(4)
_cell_length_c 24.6498(8)
_cell_measurement_reflns_used 12617
_cell_measurement_temperature 150(2)
_cell_measurement_theta_max 30.9770
_cell_measurement_theta_min 3.3080
_cell_volume 5861.7(3)
_computing_cell_refinement
;
CrysAlisPro, Agilent Technologies,
Version 1.171.36.28 (release 01-02-2013 CrysAlis171 .NET)
(compiled Feb  1 2013,16:14:44)
;
_computing_data_collection
;
CrysAlisPro, Agilent Technologies,
Version 1.171.36.28 (release 01-02-2013 CrysAlis171 .NET)
(compiled Feb  1 2013,16:14:44)
;
_computing_data_reduction
;
CrysAlisPro, Agilent Technologies,
Version 1.171.36.28 (release 01-02-2013 CrysAlis171 .NET)
(compiled Feb  1 2013,16:14:44)
;
_computing_molecular_graphics 'Olex2 (Dolomanov et al., 2009)'
_computing_publication_material 'Olex2 (Dolomanov et al., 2009)'
_computing_structure_refinement 'ShelXL (Sheldrick, 2008)'
_computing_structure_solution 'ShelXS-2013 (Sheldrick, 2008)'
_diffrn_ambient_temperature 150(2)
_diffrn_detector_area_resol_mean 10.2833
_diffrn_measured_fraction_theta_full 0.999
_diffrn_measured_fraction_theta_max 0.936
_diffrn_measurement_device_type 'Xcalibur, Ruby, Gemini'
_diffrn_measurement_method '\w scans'
_diffrn_orient_matrix_UB_11 0.0028563000
_diffrn_orient_matrix_UB_12 0.0445516000
_diffrn_orient_matrix_UB_13 0.0009366000
_diffrn_orient_matrix_UB_21 0.0195267000
_diffrn_orient_matrix_UB_22 0.0001407000
_diffrn_orient_matrix_UB_23 -0.0262412000
_diffrn_orient_matrix_UB_31 -0.0430238000
_diffrn_orient_matrix_UB_32 0.0030406000
_diffrn_orient_matrix_UB_33 -0.0118353000
_diffrn_radiation_monochromator graphite
_diffrn_radiation_type MoK\a
_diffrn_radiation_wavelength 0.71073
_diffrn_reflns_av_R_equivalents 0.0416
_diffrn_reflns_av_unetI/netI 0.0326
_diffrn_reflns_Laue_measured_fraction_full 0.999
_diffrn_reflns_Laue_measured_fraction_max 0.936
_diffrn_reflns_limit_h_max 21
_diffrn_reflns_limit_h_min -20
_diffrn_reflns_limit_k_max 22
_diffrn_reflns_limit_k_min -22
_diffrn_reflns_limit_l_max 34
_diffrn_reflns_limit_l_min -32
_diffrn_reflns_number 45707
_diffrn_reflns_point_group_measured_fraction_full 0.999
_diffrn_reflns_point_group_measured_fraction_max 0.936
_diffrn_reflns_theta_full 26.000
_diffrn_reflns_theta_max 31.168
_diffrn_reflns_theta_min 3.008
_diffrn_source 'Enhance (Mo) X-ray Source'
_exptl_absorpt_coefficient_mu 5.056
_exptl_absorpt_correction_T_max 1.00000
_exptl_absorpt_correction_T_min 0.35142
_exptl_absorpt_correction_type multi-scan
_exptl_absorpt_process_details
;
CrysAlisPro, Agilent Technologies,
Version 1.171.36.28 (release 01-02-2013 CrysAlis171 .NET)
(compiled Feb  1 2013,16:14:44)
Empirical absorption correction using spherical harmonics,
 implemented in SCALE3 ABSPACK scaling algorithm.
;
_exptl_crystal_colour yellow
_exptl_crystal_colour_primary yellow
_exptl_crystal_density_diffrn 1.662
_exptl_crystal_description block
_exptl_crystal_F_000 2896
_exptl_crystal_size_max 0.32
_exptl_crystal_size_mid 0.12
_exptl_crystal_size_min 0.003
_refine_diff_density_max 1.166
_refine_diff_density_min -1.423
_refine_diff_density_rms 0.120
_refine_ls_extinction_coef .
_refine_ls_extinction_method none
_refine_ls_goodness_of_fit_ref 1.087
_refine_ls_hydrogen_treatment constr
_refine_ls_matrix_type full
_refine_ls_number_parameters 359
_refine_ls_number_reflns 8857
_refine_ls_number_restraints 50
_refine_ls_restrained_S_all 1.089
_refine_ls_R_factor_all 0.0467
_refine_ls_R_factor_gt 0.0309
_refine_ls_shift/su_max 0.007
_refine_ls_shift/su_mean 0.000
_refine_ls_structure_factor_coef Fsqd
_refine_ls_weighting_details
;
 w=1/[\s^2^(Fo^2^)+(0.0185P)^2^+8.0820P]
 where P=(Fo^2^+2Fc^2^)/3
;
_refine_ls_weighting_scheme calc
_refine_ls_wR_factor_gt 0.0562
_refine_ls_wR_factor_ref 0.0611
_reflns_Friedel_coverage 0.000
_reflns_Friedel_fraction_full .
_reflns_Friedel_fraction_max .
_reflns_number_gt 6926
_reflns_number_total 8857
_reflns_threshold_expression 'I > 2\s(I)'
_cod_data_source_file c5cc02355f2.cif
_cod_data_source_block ps2
_cod_database_code 7117135
_shelxl_version_number 2013-2
_chemical_oxdiff_formula 'C20 H20 N2 O2 F P Pt'
_shelx_space_group_comment
;
The symmetry employed for this shelxl refinement is uniquely defined
by the following loop, which should always be used as a source of
symmetry information in preference to the above space-group names.
They are only intended as comments.
;
_reflns_odcompleteness_completeness 99.78
_reflns_odcompleteness_iscentric 1
_reflns_odcompleteness_theta 28.64
_olex2_refinement_description
;
1. Fixed Uiso
 At 1.2 times of:
  All C(H) groups, All C(H,H) groups, All C(H,H,H,H) groups
 At 1.5 times of:
  All C(H,H,H) groups
2. Rigid bond restraints
 C27, C28A, C29A
 with sigma for 1-2 distances of 0.008 and sigma for 1-3 distances of 1.7
 C23, C24, C25, C25A
 with sigma for 1-2 distances of 0.002 and sigma for 1-3 distances of 1.7
3. Uiso/Uaniso restraints and constraints
C27 \\sim C28A \\sim C29A: within 1.7A with sigma of 0.002 and sigma for
terminal atoms of 0.008
C23 \\sim C24 \\sim C25 \\sim C25A: within 1.7A with sigma of 0.002 and sigma
for terminal atoms of 0.008
Uanis(C29) \\sim Ueq: with sigma of 0.008 and sigma for terminal atoms of 0.016
4. Others
 Sof(H24C)=Sof(H24D)=Sof(C25A)=Sof(H25D)=Sof(H25E)=Sof(H25F)=Sof(H27C)=
 Sof(H27D)=1-FVAR(1)
 Sof(H24A)=Sof(H24B)=Sof(C25)=Sof(H25A)=Sof(H25B)=Sof(H25C)=Sof(H27A)=
 Sof(H27B)=Sof(C28)=FVAR(1)
 Sof(C28A)=Sof(H28C)=Sof(H28D)=Sof(C29A)=Sof(H29D)=Sof(H29E)=Sof(H29F)=1-FVAR(2)
 Sof(H28A)=Sof(H28B)=Sof(C29)=Sof(H29A)=Sof(H29B)=Sof(H29C)=FVAR(2)
5.a Secondary CH2 refined with riding coordinates:
 C18(H18A,H18B), C19(H19A,H19B), C20(H20A,H20B), C22(H22A,H22B), C23(H23A,
 H23B), C24(H24A,H24B), C24(H24C,H24D), C26(H26A,H26B), C27(H27A,H27B),
 C27(H27C,H27D), C28(H28A,H28B), C28A(H28C,H28D)
5.b Aromatic/amide H refined with riding coordinates:
 C2(H2), C4(H4), C5(H5), C8(H8), C9(H9), C10(H10), C14(H14), C16(H16), C17(H17)
5.c Idealised Me refined as rotating group:
 C21(H21A,H21B,H21C), C25(H25A,H25B,H25C), C25A(H25D,H25E,H25F), C29(H29A,H29B,
 H29C), C29A(H29D,H29E,H29F)
;

loop_
_space_group_symop_operation_xyz
'x, y, z'
'-x+1/2, -y, z+1/2'
'-x, y+1/2, -z+1/2'
'x+1/2, -y+1/2, -z'
'-x, -y, -z'
'x-1/2, y, -z-1/2'
'x, -y-1/2, z-1/2'
'-x-1/2, y-1/2, z'

loop_
_atom_site_label
_atom_site_type_symbol
_atom_site_fract_x
_atom_site_fract_y
_atom_site_fract_z
_atom_site_U_iso_or_equiv
_atom_site_adp_type
_atom_site_occupancy
_atom_site_site_symmetry_order
_atom_site_calc_flag
_atom_site_refinement_flags_posn
_atom_site_refinement_flags_adp
_atom_site_refinement_flags_occupancy
_atom_site_disorder_assembly
_atom_site_disorder_group
C1 C 0.0640(2) 0.19055(17) 0.22478(13) 0.0200(6) Uani 1 1 d . . . . .
Cl1 Cl 0.18392(5) 0.30923(4) 0.29371(3) 0.02347(16) Uani 1 1 d . . . . .
P1 P 0.07422(5) 0.03224(5) 0.30140(3) 0.01982(16) Uani 1 1 d . . . . .
Pt1 Pt 0.12556(2) 0.16800(2) 0.29837(2) 0.01611(4) Uani 1 1 d . . . . .
C2 C 0.0959(2) 0.18072(19) 0.17216(14) 0.0252(7) Uani 1 1 d . . . . .
H2 H 0.1548 0.1609 0.1657 0.030 Uiso 1 1 calc R . . . .
Cl2 Cl 0.25793(5) 0.10965(5) 0.26560(3) 0.02463(16) Uani 1 1 d . . . . .
C3 C 0.0396(2) 0.2006(2) 0.12960(14) 0.0313(8) Uani 1 1 d . . . . .
F3 F 0.07123(15) 0.18913(16) 0.07806(9) 0.0466(6) Uani 1 1 d . . . . .
C4 C -0.0463(2) 0.2292(2) 0.13600(15) 0.0303(8) Uani 1 1 d . . . . .
H4 H -0.0828 0.2410 0.1054 0.036 Uiso 1 1 calc R . . . .
C5 C -0.0782(2) 0.24058(19) 0.18821(14) 0.0238(7) Uani 1 1 d . . . . .
H5 H -0.1372 0.2607 0.1939 0.029 Uiso 1 1 calc R . . . .
C6 C -0.02366(19) 0.22240(17) 0.23238(13) 0.0200(6) Uani 1 1 d . . . . .
C7 C -0.05237(19) 0.23395(17) 0.28908(13) 0.0193(6) Uani 1 1 d . . . . .
N7 N 0.01174(15) 0.21484(14) 0.32579(11) 0.0181(5) Uani 1 1 d . . . . .
C8 C -0.13447(19) 0.26137(19) 0.30824(14) 0.0236(7) Uani 1 1 d . . . . .
H8 H -0.1812 0.2752 0.2837 0.028 Uiso 1 1 calc R . . . .
C9 C -0.1470(2) 0.26826(19) 0.36354(15) 0.0276(7) Uani 1 1 d . . . . .
H9 H -0.2037 0.2854 0.3769 0.033 Uiso 1 1 calc R . . . .
C10 C -0.0793(2) 0.25093(19) 0.40020(14) 0.0257(7) Uani 1 1 d . . . . .
H10 H -0.0885 0.2575 0.4381 0.031 Uiso 1 1 calc R . . . .
C11 C 0.0024(2) 0.22375(18) 0.38022(13) 0.0214(6) Uani 1 1 d . . . . .
C12 C 0.0836(2) 0.20197(19) 0.41121(14) 0.0240(7) Uani 1 1 d . . . . .
C13 C 0.1561(2) 0.16960(18) 0.38044(13) 0.0211(6) Uani 1 1 d . . . . .
C14 C 0.2354(2) 0.1513(2) 0.40717(14) 0.0271(7) Uani 1 1 d . . . . .
H14 H 0.2852 0.1294 0.3879 0.033 Uiso 1 1 calc R . . . .
C15 C 0.2404(2) 0.1655(2) 0.46234(16) 0.0368(9) Uani 1 1 d . . . . .
F15 F 0.31905(15) 0.14895(17) 0.48804(10) 0.0540(6) Uani 1 1 d . . . . .
C16 C 0.1711(3) 0.1961(3) 0.49259(16) 0.0396(9) Uani 1 1 d . . . . .
H16 H 0.1775 0.2044 0.5306 0.047 Uiso 1 1 calc R . . . .
C17 C 0.0913(2) 0.2148(2) 0.46691(15) 0.0341(8) Uani 1 1 d . . . . .
H17 H 0.0423 0.2363 0.4871 0.041 Uiso 1 1 calc R . . . .
C18 C 0.0744(2) -0.01795(19) 0.23548(14) 0.0274(7) Uani 1 1 d . . . . .
H18A H 0.1274 0.0023 0.2154 0.033 Uiso 1 1 calc R . . . .
H18B H 0.0821 -0.0792 0.2411 0.033 Uiso 1 1 calc R . . . .
C19 C -0.0078(2) -0.0049(2) 0.19909(14) 0.0283(7) Uani 1 1 d . . . . .
H19A H -0.0589 -0.0369 0.2141 0.034 Uiso 1 1 calc R . . . .
H19B H -0.0242 0.0555 0.1988 0.034 Uiso 1 1 calc R . . . .
C20 C 0.0103(3) -0.0339(2) 0.14151(16) 0.0428(10) Uani 1 1 d . . . . .
H20A H 0.0599 0.0000 0.1264 0.051 Uiso 1 1 calc R . . . .
H20B H 0.0299 -0.0934 0.1424 0.051 Uiso 1 1 calc R . . . .
C21 C -0.0693(3) -0.0264(3) 0.10450(19) 0.0543(11) Uani 1 1 d . . . . .
H21A H -0.0536 -0.0477 0.0684 0.081 Uiso 1 1 calc GR . . . .
H21B H -0.0872 0.0328 0.1018 0.081 Uiso 1 1 calc GR . . . .
H21C H -0.1189 -0.0596 0.1192 0.081 Uiso 1 1 calc GR . . . .
C22 C 0.1443(2) -0.0342(2) 0.34425(15) 0.0282(7) Uani 1 1 d . . . . .
H22A H 0.1436 -0.0920 0.3291 0.034 Uiso 1 1 calc R . . . .
H22B H 0.2065 -0.0133 0.3418 0.034 Uiso 1 1 calc R . . . .
C23 C 0.1189(2) -0.0394(2) 0.40421(16) 0.0379(7) Uani 1 1 d . U . . .
H23A H 0.1114 0.0181 0.4189 0.045 Uiso 1 1 calc R . . . .
H23B H 0.0611 -0.0692 0.4079 0.045 Uiso 1 1 calc R . . . .
C24 C 0.1901(3) -0.0858(3) 0.43695(17) 0.0443(8) Uani 1 1 d . U . . .
H24A H 0.2107 -0.1354 0.4160 0.053 Uiso 0.535(13) 1 calc R . P A 1
H24B H 0.2419 -0.0481 0.4423 0.053 Uiso 0.535(13) 1 calc R . P A 1
H24C H 0.2487 -0.0585 0.4313 0.053 Uiso 0.465(13) 1 calc R . P A 2
H24D H 0.1945 -0.1447 0.4241 0.053 Uiso 0.465(13) 1 calc R . P A 2
C25 C 0.1567(10) -0.1147(8) 0.4914(6) 0.054(2) Uani 0.535(13) 1 d . U P A 1
H25A H 0.1299 -0.0670 0.5107 0.081 Uiso 0.535(13) 1 calc GR . P A 1
H25B H 0.2066 -0.1371 0.5126 0.081 Uiso 0.535(13) 1 calc GR . P A 1
H25C H 0.1116 -0.1588 0.4863 0.081 Uiso 0.535(13) 1 calc GR . P A 1
C25A C 0.1672(12) -0.0853(10) 0.4979(7) 0.058(2) Uani 0.465(13) 1 d . U P A 2
H25D H 0.1685 -0.0273 0.5114 0.087 Uiso 0.465(13) 1 calc GR . P A 2
H25E H 0.2111 -0.1192 0.5177 0.087 Uiso 0.465(13) 1 calc GR . P A 2
H25F H 0.1074 -0.1090 0.5033 0.087 Uiso 0.465(13) 1 calc GR . P A 2
C26 C -0.0389(2) 0.02492(19) 0.32670(15) 0.0259(7) Uani 1 1 d . . . . .
H26A H -0.0409 0.0490 0.3637 0.031 Uiso 1 1 calc R . . . .
H26B H -0.0783 0.0595 0.3034 0.031 Uiso 1 1 calc R . . . .
C27 C -0.0756(2) -0.0657(2) 0.32853(16) 0.0314(7) Uani 1 1 d . U . . .
H27A H -0.1069 -0.0777 0.2940 0.038 Uiso 0.535(13) 1 calc R . P A 1
H27B H -0.0250 -0.1055 0.3316 0.038 Uiso 0.535(13) 1 calc R . P A 1
H27C H -0.0496 -0.0953 0.3601 0.038 Uiso 0.465(13) 1 calc R . P A 2
H27D H -0.0566 -0.0959 0.2954 0.038 Uiso 0.465(13) 1 calc R . P A 2
C28 C -0.1391(4) -0.0807(4) 0.3750(3) 0.038(2) Uani 0.535(13) 1 d . . P A 1
H28A H -0.1536 -0.1415 0.3760 0.045 Uiso 0.535(9) 1 calc R . P B 1
H28B H -0.1076 -0.0669 0.4092 0.045 Uiso 0.535(9) 1 calc R . P B 1
C29 C -0.2194(15) -0.0355(10) 0.3738(10) 0.059(5) Uani 0.535(9) 1 d . U P A 1
H29A H -0.2481 -0.0428 0.3384 0.088 Uiso 0.535(9) 1 calc GR . P B 1
H29B H -0.2072 0.0244 0.3799 0.088 Uiso 0.535(9) 1 calc GR . P B 1
H29C H -0.2592 -0.0565 0.4024 0.088 Uiso 0.535(9) 1 calc GR . P B 1
C28A C -0.1784(5) -0.0686(5) 0.3327(4) 0.0325(12) Uani 0.465(9) 1 d . U P A 2
H28C H -0.2038 -0.0484 0.2979 0.039 Uiso 0.465(9) 1 calc R . P B 2
H28D H -0.1970 -0.1280 0.3373 0.039 Uiso 0.465(9) 1 calc R . P B 2
C29A C -0.2192(14) -0.0166(13) 0.3790(10) 0.044(3) Uani 0.465(9) 1 d . U P A 2
H29D H -0.2078 0.0434 0.3725 0.066 Uiso 0.465(9) 1 calc GR . P B 2
H29E H -0.1920 -0.0334 0.4135 0.066 Uiso 0.465(9) 1 calc GR . P B 2
H29F H -0.2837 -0.0265 0.3804 0.066 Uiso 0.465(9) 1 calc GR . P B 2

loop_
_atom_site_aniso_label
_atom_site_aniso_U_11
_atom_site_aniso_U_22
_atom_site_aniso_U_33
_atom_site_aniso_U_23
_atom_site_aniso_U_13
_atom_site_aniso_U_12
C1 0.0234(15) 0.0147(13) 0.0217(16) -0.0001(11) 0.0012(12) -0.0031(11)
Cl1 0.0193(3) 0.0161(3) 0.0350(5) -0.0006(3) 0.0010(3) -0.0016(3)
P1 0.0173(4) 0.0151(3) 0.0270(4) -0.0006(3) 0.0006(3) -0.0013(3)
Pt1 0.01391(6) 0.01399(5) 0.02045(6) -0.00073(4) 0.00084(4) -0.00014(4)
C2 0.0251(16) 0.0250(16) 0.0255(18) 0.0011(13) 0.0037(13) -0.0039(12)
Cl2 0.0168(3) 0.0222(3) 0.0348(5) -0.0032(3) 0.0050(3) 0.0009(3)
C3 0.039(2) 0.0345(18) 0.0202(18) 0.0040(15) 0.0035(15) -0.0102(15)
F3 0.0485(14) 0.0709(16) 0.0204(11) 0.0072(11) 0.0034(10) -0.0045(12)
C4 0.0336(19) 0.0295(17) 0.0279(19) 0.0098(14) -0.0087(15) -0.0064(14)
C5 0.0215(15) 0.0188(14) 0.0313(19) 0.0028(13) -0.0032(13) -0.0042(12)
C6 0.0193(14) 0.0162(13) 0.0245(17) 0.0028(12) -0.0025(12) -0.0030(11)
C7 0.0191(14) 0.0113(12) 0.0276(18) 0.0005(11) -0.0015(12) -0.0027(10)
N7 0.0157(12) 0.0155(11) 0.0230(14) -0.0005(10) 0.0014(10) 0.0009(9)
C8 0.0179(15) 0.0179(14) 0.035(2) 0.0008(12) -0.0029(13) 0.0018(11)
C9 0.0193(15) 0.0225(15) 0.041(2) -0.0008(14) 0.0067(14) 0.0037(12)
C10 0.0268(16) 0.0248(15) 0.0257(18) 0.0009(13) 0.0086(14) 0.0024(12)
C11 0.0224(15) 0.0154(13) 0.0263(18) 0.0001(12) 0.0012(13) -0.0002(11)
C12 0.0232(16) 0.0208(14) 0.0279(18) -0.0021(13) 0.0002(13) 0.0005(12)
C13 0.0196(14) 0.0213(14) 0.0225(16) 0.0000(12) -0.0014(12) -0.0024(11)
C14 0.0240(16) 0.0273(16) 0.0300(19) -0.0005(13) -0.0023(14) 0.0037(12)
C15 0.0318(19) 0.046(2) 0.033(2) 0.0017(17) -0.0136(16) 0.0061(16)
F15 0.0412(13) 0.0817(18) 0.0389(14) -0.0045(13) -0.0200(11) 0.0141(12)
C16 0.042(2) 0.054(2) 0.0221(19) -0.0049(17) -0.0069(16) 0.0021(18)
C17 0.0357(19) 0.039(2) 0.027(2) -0.0044(16) 0.0020(15) 0.0069(15)
C18 0.0258(16) 0.0193(15) 0.037(2) -0.0070(14) -0.0021(15) 0.0019(12)
C19 0.0264(16) 0.0226(15) 0.036(2) -0.0026(14) -0.0024(14) -0.0026(13)
C20 0.052(2) 0.037(2) 0.040(2) -0.0133(18) -0.0104(19) 0.0155(18)
C21 0.060(3) 0.056(3) 0.047(3) -0.004(2) -0.016(2) 0.002(2)
C22 0.0290(17) 0.0199(15) 0.036(2) 0.0032(14) -0.0005(14) 0.0015(12)
C23 0.0385(17) 0.0345(16) 0.0406(18) 0.0127(14) -0.0032(14) -0.0037(13)
C24 0.0450(17) 0.0429(17) 0.0451(18) 0.0145(15) -0.0070(14) -0.0026(14)
C25 0.068(5) 0.053(5) 0.042(4) 0.016(4) -0.011(3) -0.012(5)
C25A 0.073(5) 0.058(6) 0.043(3) 0.016(5) -0.011(4) -0.013(5)
C26 0.0207(15) 0.0229(15) 0.034(2) 0.0027(14) 0.0033(13) -0.0022(12)
C27 0.0251(15) 0.0232(15) 0.046(2) 0.0050(14) 0.0007(15) -0.0058(12)
C28 0.031(4) 0.035(4) 0.047(5) 0.007(3) -0.006(3) -0.009(3)
C29 0.057(7) 0.028(6) 0.092(10) -0.006(6) 0.021(6) -0.008(5)
C28A 0.025(2) 0.026(2) 0.047(3) 0.006(2) 0.001(2) -0.0068(18)
C29A 0.026(5) 0.049(7) 0.058(6) 0.001(5) 0.012(4) -0.003(5)

loop_
_atom_type_symbol
_atom_type_description
_atom_type_scat_dispersion_real
_atom_type_scat_dispersion_imag
_atom_type_scat_source
C C 0.0033 0.0016 'International Tables Vol C Tables 4.2.6.8 and 6.1.1.4'
H H 0.0000 0.0000 'International Tables Vol C Tables 4.2.6.8 and 6.1.1.4'
Cl Cl 0.1484 0.1585 'International Tables Vol C Tables 4.2.6.8 and 6.1.1.4'
F F 0.0171 0.0103 'International Tables Vol C Tables 4.2.6.8 and 6.1.1.4'
N N 0.0061 0.0033 'International Tables Vol C Tables 4.2.6.8 and 6.1.1.4'
P P 0.1023 0.0942 'International Tables Vol C Tables 4.2.6.8 and 6.1.1.4'
Pt Pt -1.7033 8.3905 'International Tables Vol C Tables 4.2.6.8 and 6.1.1.4'

loop_
_geom_angle_atom_site_label_1
_geom_angle_atom_site_label_2
_geom_angle_atom_site_label_3
_geom_angle
_geom_angle_site_symmetry_1
_geom_angle_site_symmetry_3
C2 C1 Pt1 130.3(2) . .
C2 C1 C6 118.7(3) . .
C6 C1 Pt1 111.0(2) . .
C18 P1 Pt1 112.64(11) . .
C18 P1 C22 105.32(15) . .
C22 P1 Pt1 111.73(11) . .
C26 P1 Pt1 112.71(10) . .
C26 P1 C18 106.40(16) . .
C26 P1 C22 107.56(16) . .
C1 Pt1 Cl1 87.62(8) . .
C1 Pt1 P1 92.41(8) . .
C1 Pt1 Cl2 98.27(9) . .
C1 Pt1 C13 162.29(12) . .
P1 Pt1 Cl1 178.12(3) . .
P1 Pt1 Cl2 85.55(3) . .
Cl2 Pt1 Cl1 92.58(3) . .
N7 Pt1 C1 81.41(11) . .
N7 Pt1 Cl1 88.78(7) . .
N7 Pt1 P1 93.08(7) . .
N7 Pt1 Cl2 178.58(7) . .
N7 Pt1 C13 81.50(11) . .
C13 Pt1 Cl1 87.43(8) . .
C13 Pt1 P1 93.08(8) . .
C13 Pt1 Cl2 98.93(9) . .
C1 C2 H2 120.9 . .
C3 C2 C1 118.2(3) . .
C3 C2 H2 120.9 . .
F3 C3 C2 117.6(3) . .
F3 C3 C4 118.3(3) . .
C4 C3 C2 124.0(3) . .
C3 C4 H4 120.9 . .
C3 C4 C5 118.2(3) . .
C5 C4 H4 120.9 . .
C4 C5 H5 120.1 . .
C4 C5 C6 119.8(3) . .
C6 C5 H5 120.1 . .
C1 C6 C7 116.1(3) . .
C5 C6 C1 120.9(3) . .
C5 C6 C7 123.0(3) . .
N7 C7 C6 113.5(3) . .
N7 C7 C8 118.1(3) . .
C8 C7 C6 128.3(3) . .
C7 N7 Pt1 117.8(2) . .
C7 N7 C11 124.4(3) . .
C11 N7 Pt1 117.7(2) . .
C7 C8 H8 120.6 . .
C9 C8 C7 118.8(3) . .
C9 C8 H8 120.6 . .
C8 C9 H9 119.1 . .
C8 C9 C10 121.9(3) . .
C10 C9 H9 119.1 . .
C9 C10 H10 120.8 . .
C9 C10 C11 118.4(3) . .
C11 C10 H10 120.8 . .
N7 C11 C10 118.3(3) . .
N7 C11 C12 113.8(3) . .
C10 C11 C12 127.9(3) . .
C13 C12 C11 115.9(3) . .
C17 C12 C11 122.9(3) . .
C17 C12 C13 121.1(3) . .
C12 C13 Pt1 110.9(2) . .
C14 C13 Pt1 130.4(2) . .
C14 C13 C12 118.4(3) . .
C13 C14 H14 120.7 . .
C15 C14 C13 118.7(3) . .
C15 C14 H14 120.7 . .
F15 C15 C14 118.3(3) . .
F15 C15 C16 118.1(3) . .
C16 C15 C14 123.6(3) . .
C15 C16 H16 120.6 . .
C15 C16 C17 118.8(3) . .
C17 C16 H16 120.6 . .
C12 C17 H17 120.3 . .
C16 C17 C12 119.4(3) . .
C16 C17 H17 120.3 . .
P1 C18 H18A 107.9 . .
P1 C18 H18B 107.9 . .
H18A C18 H18B 107.2 . .
C19 C18 P1 117.6(2) . .
C19 C18 H18A 107.9 . .
C19 C18 H18B 107.9 . .
C18 C19 H19A 109.4 . .
C18 C19 H19B 109.4 . .
H19A C19 H19B 108.0 . .
C20 C19 C18 111.2(3) . .
C20 C19 H19A 109.4 . .
C20 C19 H19B 109.4 . .
C19 C20 H20A 108.8 . .
C19 C20 H20B 108.8 . .
H20A C20 H20B 107.7 . .
C21 C20 C19 113.7(3) . .
C21 C20 H20A 108.8 . .
C21 C20 H20B 108.8 . .
C20 C21 H21A 109.5 . .
C20 C21 H21B 109.5 . .
C20 C21 H21C 109.5 . .
H21A C21 H21B 109.5 . .
H21A C21 H21C 109.5 . .
H21B C21 H21C 109.5 . .
P1 C22 H22A 108.1 . .
P1 C22 H22B 108.1 . .
H22A C22 H22B 107.3 . .
C23 C22 P1 116.6(2) . .
C23 C22 H22A 108.1 . .
C23 C22 H22B 108.1 . .
C22 C23 H23A 109.4 . .
C22 C23 H23B 109.4 . .
H23A C23 H23B 108.0 . .
C24 C23 C22 111.3(3) . .
C24 C23 H23A 109.4 . .
C24 C23 H23B 109.4 . .
C23 C24 H24A 109.0 . .
C23 C24 H24B 109.0 . .
C23 C24 H24C 109.5 . .
C23 C24 H24D 109.5 . .
C23 C24 C25A 110.9(8) . .
H24A C24 H24B 107.8 . .
H24C C24 H24D 108.0 . .
C25 C24 C23 112.7(6) . .
C25 C24 H24A 109.0 . .
C25 C24 H24B 109.0 . .
C25A C24 H24C 109.5 . .
C25A C24 H24D 109.5 . .
C24 C25 H25A 109.5 . .
C24 C25 H25B 109.5 . .
C24 C25 H25C 109.5 . .
H25A C25 H25B 109.5 . .
H25A C25 H25C 109.5 . .
H25B C25 H25C 109.5 . .
C24 C25A H25D 109.5 . .
C24 C25A H25E 109.5 . .
C24 C25A H25F 109.5 . .
H25D C25A H25E 109.5 . .
H25D C25A H25F 109.5 . .
H25E C25A H25F 109.5 . .
P1 C26 H26A 108.8 . .
P1 C26 H26B 108.8 . .
H26A C26 H26B 107.7 . .
C27 C26 P1 113.9(2) . .
C27 C26 H26A 108.8 . .
C27 C26 H26B 108.8 . .
C26 C27 H27A 108.9 . .
C26 C27 H27B 108.9 . .
C26 C27 H27C 109.0 . .
C26 C27 H27D 109.0 . .
C26 C27 C28A 112.7(4) . .
H27A C27 H27B 107.7 . .
H27C C27 H27D 107.8 . .
C28 C27 C26 113.3(4) . .
C28 C27 H27A 108.9 . .
C28 C27 H27B 108.9 . .
C28A C27 H27C 109.0 . .
C28A C27 H27D 109.0 . .
C27 C28 H28A 108.2 . .
C27 C28 H28B 108.2 . .
H28A C28 H28B 107.3 . .
C29 C28 C27 116.4(11) . .
C29 C28 H28A 108.2 . .
C29 C28 H28B 108.2 . .
C28 C29 H29A 109.5 . .
C28 C29 H29B 109.5 . .
C28 C29 H29C 109.5 . .
H29A C29 H29B 109.5 . .
H29A C29 H29C 109.5 . .
H29B C29 H29C 109.5 . .
C27 C28A H28C 108.4 . .
C27 C28A H28D 108.4 . .
H28C C28A H28D 107.5 . .
C29A C28A C27 115.4(10) . .
C29A C28A H28C 108.4 . .
C29A C28A H28D 108.4 . .
C28A C29A H29D 109.5 . .
C28A C29A H29E 109.5 . .
C28A C29A H29F 109.5 . .
H29D C29A H29E 109.5 . .
H29D C29A H29F 109.5 . .
H29E C29A H29F 109.5 . .

loop_
_geom_bond_atom_site_label_1
_geom_bond_atom_site_label_2
_geom_bond_distance
_geom_bond_site_symmetry_2
C1 Pt1 2.066(3) .
C1 C2 1.391(4) .
C1 C6 1.419(4) .
Cl1 Pt1 2.4098(7) .
P1 Pt1 2.2901(7) .
P1 C18 1.810(3) .
P1 C22 1.825(3) .
P1 C26 1.808(3) .
Pt1 Cl2 2.3324(7) .
Pt1 N7 1.979(2) .
Pt1 C13 2.074(3) .
C2 H2 0.9500 .
C2 C3 1.382(5) .
C3 F3 1.368(4) .
C3 C4 1.374(5) .
C4 H4 0.9500 .
C4 C5 1.385(5) .
C5 H5 0.9500 .
C5 C6 1.392(4) .
C6 C7 1.474(4) .
C7 N7 1.354(4) .
C7 C8 1.387(4) .
N7 C11 1.356(4) .
C8 H8 0.9500 .
C8 C9 1.380(5) .
C9 H9 0.9500 .
C9 C10 1.387(5) .
C10 H10 0.9500 .
C10 C11 1.388(4) .
C11 C12 1.477(4) .
C12 C13 1.420(4) .
C12 C17 1.393(5) .
C13 C14 1.389(4) .
C14 H14 0.9500 .
C14 C15 1.381(5) .
C15 F15 1.363(4) .
C15 C16 1.368(5) .
C16 H16 0.9500 .
C16 C17 1.384(5) .
C17 H17 0.9500 .
C18 H18A 0.9900 .
C18 H18B 0.9900 .
C18 C19 1.537(5) .
C19 H19A 0.9900 .
C19 H19B 0.9900 .
C19 C20 1.517(5) .
C20 H20A 0.9900 .
C20 H20B 0.9900 .
C20 C21 1.505(5) .
C21 H21A 0.9800 .
C21 H21B 0.9800 .
C21 H21C 0.9800 .
C22 H22A 0.9900 .
C22 H22B 0.9900 .
C22 C23 1.529(5) .
C23 H23A 0.9900 .
C23 H23B 0.9900 .
C23 C24 1.527(5) .
C24 H24A 0.9900 .
C24 H24B 0.9900 .
C24 H24C 0.9900 .
C24 H24D 0.9900 .
C24 C25 1.503(15) .
C24 C25A 1.540(18) .
C25 H25A 0.9800 .
C25 H25B 0.9800 .
C25 H25C 0.9800 .
C25A H25D 0.9800 .
C25A H25E 0.9800 .
C25A H25F 0.9800 .
C26 H26A 0.9900 .
C26 H26B 0.9900 .
C26 C27 1.541(4) .
C27 H27A 0.9900 .
C27 H27B 0.9900 .
C27 H27C 0.9900 .
C27 H27D 0.9900 .
C27 C28 1.507(8) .
C27 C28A 1.543(8) .
C28 H28A 0.9900 .
C28 H28B 0.9900 .
C28 C29 1.40(2) .
C29 H29A 0.9800 .
C29 H29B 0.9800 .
C29 H29C 0.9800 .
C28A H28C 0.9900 .
C28A H28D 0.9900 .
C28A C29A 1.54(2) .
C29A H29D 0.9800 .
C29A H29E 0.9800 .
C29A H29F 0.9800 .

loop_
_geom_torsion_atom_site_label_1
_geom_torsion_atom_site_label_2
_geom_torsion_atom_site_label_3
_geom_torsion_atom_site_label_4
_geom_torsion
_geom_torsion_site_symmetry_1
_geom_torsion_site_symmetry_2
_geom_torsion_site_symmetry_3
_geom_torsion_site_symmetry_4
C1 C2 C3 F3 -178.8(3) . . . .
C1 C2 C3 C4 -0.2(5) . . . .
C1 C6 C7 N7 2.3(4) . . . .
C1 C6 C7 C8 -177.9(3) . . . .
P1 C18 C19 C20 167.4(3) . . . .
P1 C22 C23 C24 -171.5(3) . . . .
P1 C26 C27 C28 146.8(4) . . . .
P1 C26 C27 C28A -162.0(4) . . . .
Pt1 C1 C2 C3 179.8(2) . . . .
Pt1 C1 C6 C5 -178.7(2) . . . .
Pt1 C1 C6 C7 0.8(3) . . . .
Pt1 P1 C18 C19 -86.1(3) . . . .
Pt1 P1 C22 C23 90.0(3) . . . .
Pt1 P1 C26 C27 179.3(2) . . . .
Pt1 N7 C11 C10 -175.5(2) . . . .
Pt1 N7 C11 C12 4.2(3) . . . .
Pt1 C13 C14 C15 173.6(3) . . . .
C2 C1 C6 C5 2.4(4) . . . .
C2 C1 C6 C7 -178.1(3) . . . .
C2 C3 C4 C5 1.3(5) . . . .
C3 C4 C5 C6 -0.4(5) . . . .
F3 C3 C4 C5 179.9(3) . . . .
C4 C5 C6 C1 -1.4(4) . . . .
C4 C5 C6 C7 179.1(3) . . . .
C5 C6 C7 N7 -178.2(3) . . . .
C5 C6 C7 C8 1.6(5) . . . .
C6 C1 C2 C3 -1.6(4) . . . .
C6 C7 N7 Pt1 -4.5(3) . . . .
C6 C7 N7 C11 177.1(3) . . . .
C6 C7 C8 C9 -179.5(3) . . . .
C7 N7 C11 C10 2.8(4) . . . .
C7 N7 C11 C12 -177.5(3) . . . .
C7 C8 C9 C10 1.9(5) . . . .
N7 C7 C8 C9 0.2(4) . . . .
N7 C11 C12 C13 -4.3(4) . . . .
N7 C11 C12 C17 173.3(3) . . . .
C8 C7 N7 Pt1 175.7(2) . . . .
C8 C7 N7 C11 -2.7(4) . . . .
C8 C9 C10 C11 -1.8(5) . . . .
C9 C10 C11 N7 -0.5(4) . . . .
C9 C10 C11 C12 179.8(3) . . . .
C10 C11 C12 C13 175.3(3) . . . .
C10 C11 C12 C17 -7.1(5) . . . .
C11 C12 C13 Pt1 2.5(3) . . . .
C11 C12 C13 C14 177.4(3) . . . .
C11 C12 C17 C16 -177.2(3) . . . .
C12 C13 C14 C15 -0.2(5) . . . .
C13 C12 C17 C16 0.3(5) . . . .
C13 C14 C15 F15 -178.7(3) . . . .
C13 C14 C15 C16 0.6(6) . . . .
C14 C15 C16 C17 -0.6(6) . . . .
C15 C16 C17 C12 0.1(6) . . . .
F15 C15 C16 C17 178.7(3) . . . .
C17 C12 C13 Pt1 -175.2(3) . . . .
C17 C12 C13 C14 -0.3(5) . . . .
C18 P1 C22 C23 -147.4(3) . . . .
C18 P1 C26 C27 55.4(3) . . . .
C18 C19 C20 C21 177.3(3) . . . .
C22 P1 C18 C19 151.9(2) . . . .
C22 P1 C26 C27 -57.1(3) . . . .
C22 C23 C24 C25 -163.1(6) . . . .
C22 C23 C24 C25A 175.9(6) . . . .
C26 P1 C18 C19 37.9(3) . . . .
C26 P1 C22 C23 -34.2(3) . . . .
C26 C27 C28 C29 65.0(11) . . . .
C26 C27 C28A C29A -52.7(12) . . . .
C28 C27 C28A C29A 48.5(11) . . . .
C28A C27 C28 C29 -35.0(10) . . . .
